data_2014898
loop_
_publ_author_name
'Glidewell, Christopher'
'Low, John N.'
'Skakle, Janet M. S.'
'Wardell, James L.'

_publ_section_title
;
 Supramolecular structures of four isomorphous anilinium
 2-carboxy-4-nitrobenzoate salts:
 4-<i>X</i>-C~6~H~4~NH~3~^+^&#x00B7;C~8~H~4~NO~6~^{-^} (<i>X</i> = H,
 Cl, Br and I)
;
_journal_issue 5
_journal_name_full 'Acta Crystallographica Section C'
_journal_page_first o276
_journal_page_last o280
_journal_paper_doi 10.1107/S0108270105007286
_journal_volume 61
_journal_year 2005
_chemical_formula_moiety 'C6 H7 I N +, C8 H4 N O6 -'
_chemical_formula_sum 'C14 H11 I N2 O6'
_chemical_formula_weight 430.15
_chemical_name_systematic
;
4-Iodoanilinium 2-carboxy-4-nitrobenzoate
;
_space_group_IT_number 15
_symmetry_cell_setting monoclinic
_symmetry_space_group_name_Hall '-C 2yc'
_symmetry_space_group_name_H-M 'C 1 2/c 1'
_atom_sites_solution_hydrogens geom
_atom_sites_solution_primary direct
_atom_sites_solution_secondary difmap
_cell_angle_alpha 90.00
_cell_angle_beta 96.7840(10)
_cell_angle_gamma 90.00
_cell_formula_units_Z 8
_cell_length_a 12.9459(3)
_cell_length_b 7.55760(10)
_cell_length_c 30.1790(6)
_cell_measurement_reflns_used 3354
_cell_measurement_temperature 120(2)
_cell_measurement_theta_max 27.47
_cell_measurement_theta_min 3.13
_cell_volume 2932.04(10)
_computing_cell_refinement 'DENZO (Otwinowski & Minor, 1997) and COLLECT'
_computing_data_collection 'COLLECT (Hooft, 1999)'
_computing_data_reduction 'DENZO  and COLLECT'
_computing_molecular_graphics 'PLATON (Spek, 2003)'
_computing_publication_material 'SHELXL97 and PRPKAPPA (Ferguson, 1999)'
_computing_structure_refinement 'OSCAIL and SHELXL97 (Sheldrick, 1997)'
_computing_structure_solution 'OSCAIL (McArdle, 2003) and SHELXS97 (Sheldrick, 1997)'
_diffrn_ambient_temperature 120(2)
_diffrn_detector_area_resol_mean 9.091
_diffrn_measured_fraction_theta_full 0.997
_diffrn_measured_fraction_theta_max 0.997
_diffrn_measurement_device_type 'Nonius KappaCCD'
_diffrn_measurement_method '\f and \w scans'
_diffrn_radiation_monochromator graphite
_diffrn_radiation_source 'Bruker-Nonius FR91 rotating anode'
_diffrn_radiation_type 'Mo K\a'
_diffrn_radiation_wavelength 0.71073
_diffrn_reflns_av_R_equivalents 0.0512
_diffrn_reflns_av_sigmaI/netI 0.0343
_diffrn_reflns_limit_h_max 16
_diffrn_reflns_limit_h_min -16
_diffrn_reflns_limit_k_max 9
_diffrn_reflns_limit_k_min -9
_diffrn_reflns_limit_l_max 39
_diffrn_reflns_limit_l_min -39
_diffrn_reflns_number 16634
_diffrn_reflns_theta_full 27.47
_diffrn_reflns_theta_max 27.47
_diffrn_reflns_theta_min 3.13
_diffrn_standards_decay_% nil
_exptl_absorpt_coefficient_mu 2.219
_exptl_absorpt_correction_T_max 0.957
_exptl_absorpt_correction_T_min 0.471
_exptl_absorpt_correction_type multi-scan
_exptl_absorpt_process_details '(SADABS; Sheldrick, 2003)'
_exptl_crystal_colour colourless
_exptl_crystal_density_diffrn 1.949
_exptl_crystal_density_method 'not measured'
_exptl_crystal_description plate
_exptl_crystal_F_000 1680
_exptl_crystal_size_max 0.40
_exptl_crystal_size_mid 0.10
_exptl_crystal_size_min 0.02
_refine_diff_density_max 2.654
_refine_diff_density_min -1.787
_refine_ls_extinction_method none
_refine_ls_goodness_of_fit_ref 1.131
_refine_ls_hydrogen_treatment constr
_refine_ls_matrix_type full
_refine_ls_number_parameters 210
_refine_ls_number_reflns 3354
_refine_ls_number_restraints 0
_refine_ls_restrained_S_all 1.131
_refine_ls_R_factor_all 0.0510
_refine_ls_R_factor_gt 0.0394
_refine_ls_shift/su_max 0.000
_refine_ls_shift/su_mean 0.000
_refine_ls_structure_factor_coef Fsqd
_refine_ls_weighting_details 'w=1/[\s^2^(Fo^2^)+(0.104P)^2^+15.6247P] where P=(Fo^2^+2Fc^2^)/3'
_refine_ls_weighting_scheme calc
_refine_ls_wR_factor_gt 0.1284
_refine_ls_wR_factor_ref 0.1599
_reflns_number_gt 2941
_reflns_number_total 3354
_reflns_threshold_expression I>2\s(I)
_cod_data_source_file sk1823.cif
_cod_data_source_block IV
_cod_depositor_comments
;
The following automatic conversions were performed:

'_exptl_absorpt_correction_type' value 'Multi-scan' changed to
'multi-scan' according to
/home/saulius/struct/CIF-dictionaries/cif_core.dic dictionary named
'cif_core.dic' version 2.4.1 from 2010-06-29.

Automatic conversion script
Id: cif_fix_values 1715 2011-07-08 13:25:40Z adriana 
;
_cod_original_sg_symbol_H-M 'C 2/c'
_cod_database_code 2014898
_cod_database_fobs_code 2014898

loop_
_symmetry_equiv_pos_as_xyz
'x, y, z'
'-x, y, -z+1/2'
'x+1/2, y+1/2, z'
'-x+1/2, y+1/2, -z+1/2'
'-x, -y, -z'
'x, -y, z-1/2'
'-x+1/2, -y+1/2, -z'
'x+1/2, -y+1/2, z-1/2'

loop_
_atom_site_label
_atom_site_fract_x
_atom_site_fract_y
_atom_site_fract_z
_atom_site_U_iso_or_equiv
_atom_site_adp_type
_atom_site_calc_flag
_atom_site_refinement_flags
_atom_site_occupancy
_atom_site_disorder_assembly
_atom_site_disorder_group
_atom_site_type_symbol
I44 0.61731(3) 0.69745(4) 0.036131(11) 0.01968(17) Uani d . 1 . . I
O11 0.6038(3) 1.0038(5) 0.28572(12) 0.0200(8) Uani d . 1 . . O
O12 0.6966(3) 0.7720(5) 0.26612(12) 0.0139(7) Uani d . 1 . . O
O21 0.7804(2) 0.4323(4) 0.30370(11) 0.0120(6) Uani d . 1 . . O
O22 0.6079(3) 0.4100(5) 0.28335(11) 0.0152(7) Uani d . 1 . . O
O51 0.6043(3) 1.0773(5) 0.44712(13) 0.0263(9) Uani d . 1 . . O
O52 0.6488(3) 0.8605(6) 0.49281(13) 0.0258(9) Uani d . 1 . . O
N41 0.5789(3) 0.2136(5) 0.20371(14) 0.0121(8) Uani d . 1 . . N
N51 0.6308(3) 0.9228(6) 0.45517(15) 0.0180(9) Uani d . 1 . . N
C1 0.6475(4) 0.7735(7) 0.33863(16) 0.0124(9) Uani d . 1 . . C
C2 0.6671(3) 0.5930(6) 0.34531(16) 0.0127(9) Uani d . 1 . . C
C3 0.6720(4) 0.5214(7) 0.38839(16) 0.0139(9) Uani d . 1 . . C
C4 0.6593(4) 0.6279(7) 0.42440(17) 0.0162(10) Uani d . 1 . . C
C5 0.6412(4) 0.8059(7) 0.41702(18) 0.0163(11) Uani d . 1 . . C
C6 0.6332(4) 0.8812(7) 0.37498(16) 0.0141(9) Uani d . 1 . . C
C11 0.6463(4) 0.8603(7) 0.29378(16) 0.0130(9) Uani d . 1 . . C
C22 0.6844(4) 0.4688(6) 0.30713(15) 0.0124(9) Uani d . 1 . . C
C41 0.5858(4) 0.3271(6) 0.16485(17) 0.0127(9) Uani d . 1 . . C
C42 0.5785(4) 0.2488(7) 0.12331(16) 0.0146(9) Uani d . 1 . . C
C43 0.5873(4) 0.3537(7) 0.08557(17) 0.0168(10) Uani d . 1 . . C
C44 0.6042(4) 0.5350(7) 0.09227(16) 0.0153(10) Uani d . 1 . . C
C45 0.6123(4) 0.6108(7) 0.13403(18) 0.0162(10) Uani d . 1 . . C
C46 0.6031(4) 0.5056(7) 0.17115(16) 0.0145(9) Uani d . 1 . . C
H3 0.6841 0.3983 0.3928 0.017 Uiso calc R 1 . . H
H4 0.6630 0.5798 0.4536 0.019 Uiso calc R 1 . . H
H6 0.6183 1.0036 0.3709 0.017 Uiso calc R 1 . . H
H12 0.6869 0.8194 0.2408 0.021 Uiso calc R 1 . . H
H41A 0.5935 0.2782 0.2291 0.018 Uiso calc R 1 . . H
H41B 0.6254 0.1233 0.2036 0.018 Uiso calc R 1 . . H
H41C 0.5134 0.1686 0.2026 0.018 Uiso calc R 1 . . H
H42 0.5677 0.1249 0.1203 0.018 Uiso calc R 1 . . H
H43 0.5820 0.3034 0.0565 0.020 Uiso calc R 1 . . H
H45 0.6241 0.7344 0.1375 0.019 Uiso calc R 1 . . H
H46 0.6086 0.5557 0.2002 0.017 Uiso calc R 1 . . H

loop_
_atom_site_aniso_label
_atom_site_aniso_U_11
_atom_site_aniso_U_22
_atom_site_aniso_U_33
_atom_site_aniso_U_12
_atom_site_aniso_U_13
_atom_site_aniso_U_23
I44 0.0206(2) 0.0229(3) 0.0159(2) -0.00126(12) 0.00336(15) 0.00659(12)
O11 0.0236(19) 0.018(2) 0.0196(19) 0.0089(16) 0.0084(15) 0.0040(16)
O12 0.0198(18) 0.0138(16) 0.0093(16) 0.0022(14) 0.0063(14) 0.0034(13)
O21 0.0118(15) 0.0130(16) 0.0114(15) 0.0008(13) 0.0027(12) -0.0015(13)
O22 0.0145(16) 0.0184(18) 0.0131(16) -0.0032(14) 0.0040(13) -0.0028(14)
O51 0.037(2) 0.0212(19) 0.0205(19) 0.0093(17) 0.0007(17) -0.0071(16)
O52 0.034(2) 0.031(2) 0.0128(18) -0.0021(19) 0.0016(16) -0.0026(17)
N41 0.0102(19) 0.015(2) 0.0106(19) -0.0014(15) 0.0002(15) 0.0016(15)
N51 0.016(2) 0.023(2) 0.016(2) -0.0011(17) 0.0030(16) -0.0070(18)
C1 0.010(2) 0.018(2) 0.010(2) 0.0019(18) 0.0027(17) -0.0006(18)
C2 0.009(2) 0.015(2) 0.014(2) -0.0008(17) 0.0036(16) -0.0036(18)
C3 0.013(2) 0.015(2) 0.015(2) -0.0017(18) 0.0044(17) -0.0028(18)
C4 0.012(2) 0.025(3) 0.011(2) -0.002(2) 0.0004(17) 0.000(2)
C5 0.014(2) 0.023(3) 0.011(2) -0.0004(18) 0.0016(19) -0.0060(18)
C6 0.012(2) 0.014(2) 0.015(2) 0.0013(18) 0.0022(17) -0.0030(19)
C11 0.012(2) 0.014(2) 0.013(2) 0.0002(18) 0.0017(17) -0.0025(18)
C22 0.018(2) 0.010(2) 0.010(2) -0.0002(18) 0.0044(17) 0.0032(17)
C41 0.011(2) 0.014(2) 0.013(2) 0.0009(17) 0.0016(18) 0.0013(18)
C42 0.017(2) 0.015(2) 0.012(2) -0.0005(19) 0.0011(18) 0.000(2)
C43 0.017(2) 0.023(2) 0.010(2) -0.001(2) 0.0004(18) 0.000(2)
C44 0.013(2) 0.021(2) 0.012(2) 0.0023(19) 0.0023(17) 0.0090(19)
C45 0.015(2) 0.013(2) 0.021(2) -0.0011(18) 0.0019(19) 0.0051(19)
C46 0.014(2) 0.017(2) 0.012(2) -0.0001(19) 0.0027(17) -0.0009(18)

loop_
_atom_type_symbol
_atom_type_description
_atom_type_scat_dispersion_real
_atom_type_scat_dispersion_imag
_atom_type_scat_source
C C 0.0033 0.0016 'International Tables Vol C Tables 4.2.6.8 and 6.1.1.4'
H H 0.0000 0.0000 'International Tables Vol C Tables 4.2.6.8 and 6.1.1.4'
I I -0.4742 1.8119 'International Tables Vol C Tables 4.2.6.8 and 6.1.1.4'
N N 0.0061 0.0033 'International Tables Vol C Tables 4.2.6.8 and 6.1.1.4'
O O 0.0106 0.0060 'International Tables Vol C Tables 4.2.6.8 and 6.1.1.4'

loop_
_geom_angle_atom_site_label_1
_geom_angle_atom_site_label_2
_geom_angle_atom_site_label_3
_geom_angle
_geom_angle_publ_flag
C6 C1 C2 119.6(4) no
C6 C1 C11 117.7(4) no
C2 C1 C11 122.6(4) no
O11 C11 O12 124.9(5) no
O11 C11 C1 121.4(4) no
O12 C11 C1 113.6(4) no
C1 C2 C3 119.8(4) no
C1 C2 C22 122.2(4) no
C3 C2 C22 118.0(4) no
O22 C22 O21 126.2(4) no
O22 C22 C2 118.8(4) no
O21 C22 C2 114.9(4) no
C11 O12 H12 109.5 no
C4 C3 C2 120.6(5) no
C4 C3 H3 119.7 no
C2 C3 H3 119.7 no
C3 C4 C5 118.4(5) no
C3 C4 H4 120.8 no
C5 C4 H4 120.8 no
C4 C5 C6 122.8(5) no
C4 C5 N51 119.3(5) no
C6 C5 N51 117.9(4) no
O52 N51 O51 124.3(5) no
O52 N51 C5 118.0(5) no
O51 N51 C5 117.6(4) no
C5 C6 C1 118.6(5) no
C5 C6 H6 120.7 no
C1 C6 H6 120.7 no
C46 C41 C42 122.6(5) no
C46 C41 N41 119.2(5) no
C42 C41 N41 118.2(4) no
C41 N41 H41A 109.5 no
C41 N41 H41B 109.5 no
H41A N41 H41B 109.5 no
C41 N41 H41C 109.5 no
H41A N41 H41C 109.5 no
H41B N41 H41C 109.5 no
C41 C42 C43 119.5(5) no
C41 C42 H42 120.3 no
C43 C42 H42 120.3 no
C44 C43 C42 117.5(5) no
C44 C43 H43 121.2 no
C42 C43 H43 121.2 no
C45 C44 C43 122.2(4) no
C45 C44 I44 119.1(4) no
C43 C44 I44 118.6(4) no
C44 C45 C46 119.7(5) no
C44 C45 H45 120.2 no
C46 C45 H45 120.2 no
C41 C46 C45 118.5(5) no
C41 C46 H46 120.7 no
C45 C46 H46 120.7 no

loop_
_geom_bond_atom_site_label_1
_geom_bond_atom_site_label_2
_geom_bond_site_symmetry_2
_geom_bond_distance
_geom_bond_publ_flag
C1 C6 . 1.396(7) no
C1 C2 . 1.398(7) no
C1 C11 . 1.502(7) no
C11 O11 . 1.227(6) no
C11 O12 . 1.302(6) no
C2 C3 . 1.403(7) no
C2 C22 . 1.523(6) no
C22 O22 . 1.235(6) no
C22 O21 . 1.289(6) no
O12 H12 . 0.84 no
C3 C4 . 1.378(7) no
C3 H3 . 0.95 no
C4 C5 . 1.380(8) no
C4 H4 . 0.95 no
C5 C6 . 1.383(7) no
C5 N51 . 1.470(6) no
N51 O52 . 1.226(6) no
N51 O51 . 1.233(6) no
C6 H6 . 0.95 no
C41 C46 . 1.377(7) no
C41 C42 . 1.379(7) no
C41 N41 . 1.465(6) no
N41 H41A . 0.91 no
N41 H41B . 0.91 no
N41 H41C . 0.91 no
C42 C43 . 1.403(7) no
C42 H42 . 0.95 no
C43 C44 . 1.398(8) no
C43 H43 . 0.95 no
C44 C45 . 1.377(7) no
C44 I44 . 2.115(5) no
C45 C46 . 1.390(7) no
C45 H45 . 0.95 no
C46 H46 . 0.95 no

loop_
_geom_hbond_atom_site_label_D
_geom_hbond_atom_site_label_H
_geom_hbond_atom_site_label_A
_geom_hbond_site_symmetry_A
_geom_hbond_distance_DH
_geom_hbond_distance_HA
_geom_hbond_distance_DA
_geom_hbond_angle_DHA
_geom_hbond_publ_flag
O12 H12 O21 4_655 0.84 1.69 2.479(5) 156 y
N41 H41A O22 . 0.91 1.91 2.812(5) 173 y
N41 H41B O21 4_645 0.91 1.92 2.826(5) 174 y
N41 H41C O11 2_645 0.91 2.03 2.896(5) 159 y

loop_
_geom_torsion_atom_site_label_1
_geom_torsion_atom_site_label_2
_geom_torsion_atom_site_label_3
_geom_torsion_atom_site_label_4
_geom_torsion
_geom_torsion_publ_flag
C6 C1 C11 O11 -22.0(7) no
C2 C1 C11 O11 161.0(5) no
C6 C1 C11 O12 155.7(4) no
C2 C1 C11 O12 -21.3(7) no
C6 C1 C2 C3 0.1(7) no
C11 C1 C2 C3 177.1(4) no
C6 C1 C2 C22 -179.4(4) no
C11 C1 C2 C22 -2.5(7) no
C1 C2 C22 O22 -81.6(6) no
C3 C2 C22 O22 98.8(5) no
C1 C2 C22 O21 100.0(5) no
C3 C2 C22 O21 -79.6(5) no
C1 C2 C3 C4 -1.1(7) no
C22 C2 C3 C4 178.5(4) no
C2 C3 C4 C5 0.4(7) no
C3 C4 C5 C6 1.3(8) no
C3 C4 C5 N51 -178.0(4) no
C4 C5 N51 O52 7.0(7) no
C6 C5 N51 O52 -172.4(5) no
C4 C5 N51 O51 -172.9(5) no
C6 C5 N51 O51 7.8(7) no
C4 C5 C6 C1 -2.2(8) no
N51 C5 C6 C1 177.1(4) no
C2 C1 C6 C5 1.4(7) no
C11 C1 C6 C5 -175.6(5) no
C46 C41 C42 C43 -1.0(8) no
N41 C41 C42 C43 -178.5(4) no
C41 C42 C43 C44 0.6(7) no
C42 C43 C44 C45 0.1(8) no
C42 C43 C44 I44 -179.8(4) no
C43 C44 C45 C46 -0.3(8) no
I44 C44 C45 C46 179.5(4) no
C42 C41 C46 C45 0.8(8) no
N41 C41 C46 C45 178.3(4) no
C44 C45 C46 C41 -0.1(7) no

loop_
_cod_related_entry_id
_cod_related_entry_database
_cod_related_entry_code
1 ChemSpider 21133860
